data_4127671
loop_
_publ_author_name
'Touge, Taichiro'
'Sakaguchi, Kazuhiko'
'Tamaki, Nao'
'Nara, Hideki'
'Yokozawa, Tohru'
'Matsumura, Kazuhiko'
'Kayaki, Yoshihito'

_publ_section_title
;
 Multiple Absolute Stereocontrol in Cascade Lactone Formation via Dynamic
 Kinetic Resolution Driven by the Asymmetric Transfer Hydrogenation of
 Keto Acids with Oxo-Tethered Ruthenium Catalysts.
;
_journal_issue 41
_journal_name_full 'Journal of the American Chemical Society'
_journal_page_first 16354
_journal_page_last 16361
_journal_paper_doi 10.1021/jacs.9b07297
_journal_volume 141
_journal_year 2019
_chemical_absolute_configuration ad
_chemical_formula_moiety 'C19 H18 O3'
_chemical_formula_sum 'C19 H18 O3'
_chemical_formula_weight 294.33
_chemical_name_systematic
;
(1S,3aR,9bS)-9-Methoxy-1-phenyl-3a,4,5,9b-tetrahydronaphtho[2,1-b]furan-2(1H)-one
;
_space_group_crystal_system monoclinic
_space_group_IT_number 4
_space_group_name_Hall 'P 2yb'
_space_group_name_H-M_alt 'P 1 21 1'
_symmetry_space_group_name_Hall 'P 2yb'
_symmetry_space_group_name_H-M 'P 1 21 1'
_atom_sites_solution_hydrogens geom
_atom_sites_solution_primary dual
_audit_creation_date 2019-02-12
_audit_creation_method
;
Olex2 1.3-ac4
(compiled 2018.12.05 svn.r3537 for Rigaku Oxford Diffraction, GUI svn.r5625)
;
_cell_angle_alpha 90
_cell_angle_beta 90.6700(10)
_cell_angle_gamma 90
_cell_formula_units_Z 2
_cell_length_a 7.70360(10)
_cell_length_b 6.16330(10)
_cell_length_c 15.5653(2)
_cell_measurement_reflns_used 9301
_cell_measurement_temperature 100.01(10)
_cell_measurement_theta_max 76.9220
_cell_measurement_theta_min 2.8190
_cell_volume 738.984(18)
_computing_cell_refinement 'CrysAlisPro 1.171.40.37a (Rigaku OD, 2019)'
_computing_data_collection 'CrysAlisPro 1.171.40.37a (Rigaku OD, 2019)'
_computing_data_reduction 'CrysAlisPro 1.171.40.37a (Rigaku OD, 2019)'
_computing_molecular_graphics 'Olex2 (Dolomanov et al., 2009)'
_computing_publication_material 'Olex2 (Dolomanov et al., 2009)'
_computing_structure_refinement 'ShelXL (Sheldrick, 2015)'
_computing_structure_solution 'ShelXT (Sheldrick, 2015)'
_diffrn_ambient_environment N~2~
_diffrn_ambient_temperature 100.01(10)
_diffrn_detector 'CCD plate'
_diffrn_detector_area_resol_mean 10.0000
_diffrn_detector_type HyPix
_diffrn_measured_fraction_theta_full 1.000
_diffrn_measured_fraction_theta_max 0.997
_diffrn_measurement_details
;
List of Runs (angles in degrees, time in seconds):

  # Type    Start    End  Width  t~exp~   \w     \q     \k     \f   Frames
--------------------------------------------------------------------------
  1  \w   -121.00  -8.00   0.50    0.12    --  -39.70 -38.00 -30.00  226
  2  \w    -43.00  41.00   0.50    0.12    --  -39.70  38.00 124.00  168
  3  \w    -43.00 -13.00   0.50    0.48    --  -94.50  38.00 124.00   60
  4  \w   -175.00 -63.00   0.50    0.48    --  -94.50 -38.00 -30.00  224
  5  \w     84.00 178.00   0.50    0.48    --  116.00  38.00 124.00  188
  6  \w   -115.00 -12.00   0.50    0.12    --  -39.70 -57.00-150.00  206
  7  \w     60.00 121.00   0.50    0.12    --   39.70 178.00 -90.00  122
  8  \w     13.00 115.00   0.50    0.12    --   39.70  57.00 -60.00  204
  9  \w   -174.00 -65.00   0.50    0.48    --  -94.50 -44.00-125.03  218
 10  \w   -170.00 -59.00   0.50    0.48    --  -94.50 -79.00-160.51  222
 11  \w   -169.00 -67.00   0.50    0.48    --  -94.50 -58.00-133.45  204
 12  \w   -170.00 -62.00   0.50    0.48    --  -94.50 -71.00 175.29  216
 13  \w   -170.00 -65.00   0.50    0.48    --  -94.50 -61.00 -90.00  210
 14  \w    -71.00 -19.00   0.50    0.48    --  -94.50  61.00 -60.00  104
 15  \w   -170.00 -60.00   0.50    0.48    --  -94.50 -76.00-136.27  220
 16  \w    -51.00 -15.00   0.50    0.48    --  -94.50  45.00 -60.00   72
 17  \w    -51.00 -15.00   0.50    0.48    --  -94.50  45.00 -90.00   72
 18  \w   -170.00 -60.00   0.50    0.48    --  -94.50 -77.00-120.00  220
 19  \w   -170.00 -65.00   0.50    0.48    --  -94.50 -61.00-120.00  210
 20  \w   -170.00 -63.00   0.50    0.48    --  -94.50 -70.00-154.78  214
 21  \w    100.00 178.00   0.50    0.48    --  116.00 111.00 -30.00  156
 22  \w     42.00  71.00   0.50    0.48    --  116.00 -61.00 -90.00   58
 23  \w     42.00  71.00   0.50    0.48    --  116.00 -61.00-150.00   58
 24  \w     36.00 109.00   0.50    0.48    --  116.00 -94.00   0.00  146
 25  \w     42.00 106.00   0.50    0.48    --  116.00 -77.00-150.00  128
 26  \w     87.00 178.00   0.50    0.48    --  116.00  45.00-180.00  182
 27  \w     36.00 109.00   0.50    0.48    --  116.00 -94.00 -30.00  146
 28  \w     42.00 106.00   0.50    0.48    --  116.00 -77.00  60.00  128
 29  \w     81.00 178.00   0.50    0.48    --  116.00  77.00 -90.00  194
 30  \w     87.00 178.00   0.50    0.48    --  116.00  61.00-139.00  182
 31  \w     36.00 109.00   0.50    0.48    --  116.00 -94.00-120.00  146
 32  \w     42.00  71.00   0.50    0.48    --  116.00 -61.00   0.00   58
 33  \w     79.00 178.00   0.50    0.48    --  116.00  30.00 -60.00  198
 34  \w     87.00 178.00   0.50    0.48    --  116.00  61.00-120.00  182
 35  \w     81.00 178.00   0.50    0.48    --  116.00  77.00-120.00  194
 36  \w     36.00 111.00   0.50    0.48    --  116.00-111.00  90.00  150
 37  \w     86.00 178.00   0.50    0.48    --  116.00  63.00 132.01  184
 38  \w     42.00  71.00   0.50    0.48    --  116.00 -61.00-180.00   58
 39  \w     87.00 178.00   0.50    0.48    --  116.00  61.00-150.00  182
 40  \w     87.00 178.00   0.50    0.48    --  116.00  61.00-180.00  182
 41  \w     81.00 178.00   0.50    0.48    --  116.00  77.00-180.00  194
 42  \w     42.00  71.00   0.50    0.48    --  116.00 -61.00 120.00   58
 43  \w    100.00 178.00   0.50    0.48    --  116.00 111.00 150.00  156
 44  \w     42.00  71.00   0.50    0.48    --  116.00 -61.00  60.00   58
 45  \w     42.00  71.00   0.50    0.48    --  116.00 -61.00-120.00   58
 46  \w   -115.00 -31.00   0.50    0.12    --  -39.70 -57.00  90.00  168
;
_diffrn_measurement_device 'four-circle diffractometer'
_diffrn_measurement_device_type 'XtaLAB Synergy, Dualflex, HyPix'
_diffrn_measurement_method '\w scans'
_diffrn_orient_matrix_type 'CrysAlisPro convention (1999,Acta A55,543-557)'
_diffrn_orient_matrix_UB_11 -0.0335063000
_diffrn_orient_matrix_UB_12 -0.0816024000
_diffrn_orient_matrix_UB_13 0.0918239000
_diffrn_orient_matrix_UB_21 0.1866550000
_diffrn_orient_matrix_UB_22 -0.0889568000
_diffrn_orient_matrix_UB_23 0.0053504000
_diffrn_orient_matrix_UB_31 0.0633887000
_diffrn_orient_matrix_UB_32 0.2190171000
_diffrn_orient_matrix_UB_33 0.0364858000
_diffrn_radiation_monochromator mirror
_diffrn_radiation_probe x-ray
_diffrn_radiation_type CuK\a
_diffrn_radiation_wavelength 1.54184
_diffrn_reflns_av_R_equivalents 0.0549
_diffrn_reflns_av_unetI/netI 0.0364
_diffrn_reflns_Laue_measured_fraction_full 1.000
_diffrn_reflns_Laue_measured_fraction_max 0.997
_diffrn_reflns_limit_h_max 9
_diffrn_reflns_limit_h_min -9
_diffrn_reflns_limit_k_max 7
_diffrn_reflns_limit_k_min -7
_diffrn_reflns_limit_l_max 19
_diffrn_reflns_limit_l_min -19
_diffrn_reflns_number 15067
_diffrn_reflns_point_group_measured_fraction_full 0.995
_diffrn_reflns_point_group_measured_fraction_max 0.980
_diffrn_reflns_theta_full 67.684
_diffrn_reflns_theta_max 77.268
_diffrn_reflns_theta_min 2.839
_diffrn_source 'micro-focus sealed X-ray tube'
_diffrn_source_type 'PhotonJet (Cu) X-ray Source'
_exptl_absorpt_coefficient_mu 0.712
_exptl_absorpt_correction_T_max 1.00000
_exptl_absorpt_correction_T_min 0.53488
_exptl_absorpt_correction_type multi-scan
_exptl_absorpt_process_details
;
CrysAlisPro 1.171.40.37a (Rigaku Oxford Diffraction, 2019)
Empirical absorption correction using spherical harmonics,
 implemented in SCALE3 ABSPACK scaling algorithm.
;
_exptl_crystal_colour colourless
_exptl_crystal_density_diffrn 1.323
_exptl_crystal_description prism
_exptl_crystal_F_000 312
_exptl_crystal_size_max 0.189
_exptl_crystal_size_mid 0.129
_exptl_crystal_size_min 0.092
_refine_diff_density_max 0.371
_refine_diff_density_min -0.355
_refine_diff_density_rms 0.092
_refine_ls_abs_structure_details
;
 Flack x determined using 1315 quotients [(I+)-(I-)]/[(I+)+(I-)]
 (Parsons, Flack and Wagner, Acta Cryst. B69 (2013) 249-259).
;
_refine_ls_abs_structure_Flack -0.08(8)
_refine_ls_extinction_method none
_refine_ls_goodness_of_fit_ref 1.109
_refine_ls_hydrogen_treatment constr
_refine_ls_matrix_type full
_refine_ls_number_parameters 200
_refine_ls_number_reflns 3072
_refine_ls_number_restraints 1
_refine_ls_restrained_S_all 1.109
_refine_ls_R_factor_all 0.0531
_refine_ls_R_factor_gt 0.0527
_refine_ls_shift/su_max 0.000
_refine_ls_shift/su_mean 0.000
_refine_ls_structure_factor_coef Fsqd
_refine_ls_weighting_details 'w=1/[\s^2^(Fo^2^)+(0.1090P)^2^+0.0414P] where P=(Fo^2^+2Fc^2^)/3'
_refine_ls_weighting_scheme calc
_refine_ls_wR_factor_gt 0.1368
_refine_ls_wR_factor_ref 0.1375
_reflns_Friedel_coverage 0.794
_reflns_Friedel_fraction_full 0.988
_reflns_Friedel_fraction_max 0.959
_reflns_number_gt 3023
_reflns_number_total 3072
_reflns_threshold_expression 'I > 2\s(I)'
_cod_data_source_file ja9b07297_si_008.cif
_cod_data_source_block exp_37
_cod_database_code 4127671
_shelx_shelxl_version_number 2018/3
_shelx_space_group_comment
;
The symmetry employed for this shelxl refinement is uniquely defined
by the following loop, which should always be used as a source of
symmetry information in preference to the above space-group names.
They are only intended as comments.
;
_diffrn_oxdiff_digest_frames
;
0145b7c1945035fe4ea2f3cd3be52372f6071843d09
;
_reflns_odcompleteness_completeness 99.94
_reflns_odcompleteness_iscentric 1
_reflns_odcompleteness_theta 74.33
_olex2_refinement_description
;
1. Fixed Uiso
 At 1.2 times of:
  All C(H) groups, All C(H,H) groups
 At 1.5 times of:
  All C(H,H,H) groups
2.a Ternary CH refined with riding coordinates:
 C3(H3), C2(H2), C12(H12)
2.b Secondary CH2 refined with riding coordinates:
 C11(H11A,H11B), C10(H10A,H10B)
2.c Aromatic/amide H refined with riding coordinates:
 C15(H15), C19(H19), C18(H18), C17(H17), C5(H5), C16(H16), C6(H6), C7(H7)
2.d Idealised Me refined as rotating group:
 C21(H21A,H21B,H21C)
;
_olex2_submission_special_instructions 'No special instructions were received'
_oxdiff_exptl_absorpt_empirical_details
;
Empirical correction (ABSPACK) includes:
- Absorption correction using spherical harmonics
- Frame scaling
;
_oxdiff_exptl_absorpt_empirical_full_max 1.844
_oxdiff_exptl_absorpt_empirical_full_min 0.650

loop_
_space_group_symop_operation_xyz
'x, y, z'
'-x, y+1/2, -z'

loop_
_atom_site_label
_atom_site_type_symbol
_atom_site_fract_x
_atom_site_fract_y
_atom_site_fract_z
_atom_site_U_iso_or_equiv
_atom_site_adp_type
_atom_site_occupancy
_atom_site_site_symmetry_order
_atom_site_calc_flag
_atom_site_refinement_flags_posn
O20 O 0.1716(2) 0.9469(3) 0.07057(10) 0.0251(4) Uani 1 1 d .
O13 O 0.6435(2) 0.1520(3) 0.18842(11) 0.0317(4) Uani 1 1 d .
O22 O 0.7420(2) 0.0754(4) 0.32024(12) 0.0391(5) Uani 1 1 d .
C4 C 0.2419(2) 0.4806(4) 0.20865(12) 0.0198(4) Uani 1 1 d .
C14 C 0.3799(2) 0.1814(4) 0.37864(13) 0.0214(4) Uani 1 1 d .
C9 C 0.2666(3) 0.6384(4) 0.14584(13) 0.0203(4) Uani 1 1 d .
C15 C 0.3567(3) 0.2998(4) 0.45346(14) 0.0242(5) Uani 1 1 d .
H15 H 0.404909 0.437607 0.458554 0.029 Uiso 1 1 calc R
C19 C 0.3107(3) -0.0282(4) 0.37292(14) 0.0246(5) Uani 1 1 d .
H19 H 0.327879 -0.110087 0.323556 0.029 Uiso 1 1 calc R
C18 C 0.2168(3) -0.1149(4) 0.44026(14) 0.0271(5) Uani 1 1 d .
H18 H 0.170784 -0.254005 0.435834 0.033 Uiso 1 1 calc R
C17 C 0.1916(3) 0.0063(5) 0.51428(14) 0.0286(5) Uani 1 1 d .
H17 H 0.127959 -0.051323 0.559276 0.034 Uiso 1 1 calc R
C5 C 0.0959(3) 0.4890(4) 0.26225(13) 0.0229(4) Uani 1 1 d .
H5 H 0.078406 0.382012 0.303395 0.027 Uiso 1 1 calc R
C11 C 0.5703(3) 0.5002(4) 0.12386(14) 0.0253(5) Uani 1 1 d .
H11A H 0.660781 0.484748 0.081482 0.030 Uiso 1 1 calc R
H11B H 0.619284 0.573715 0.173630 0.030 Uiso 1 1 calc R
C21 C 0.0458(3) 1.1142(4) 0.05641(15) 0.0284(5) Uani 1 1 d .
H21A H 0.078678 1.199773 0.007694 0.043 Uiso 1 1 calc GR
H21B H 0.040241 1.205252 0.106351 0.043 Uiso 1 1 calc GR
H21C H -0.065850 1.049945 0.045692 0.043 Uiso 1 1 calc GR
C3 C 0.3649(3) 0.2909(3) 0.21879(12) 0.0209(4) Uani 1 1 d .
H3 H 0.295817 0.157589 0.215212 0.025 Uiso 1 1 calc R
C2 C 0.4720(3) 0.2819(4) 0.30316(13) 0.0215(4) Uani 1 1 d .
H2 H 0.506577 0.429968 0.318723 0.026 Uiso 1 1 calc R
C8 C 0.1420(3) 0.8035(4) 0.13632(13) 0.0215(4) Uani 1 1 d .
C10 C 0.4208(3) 0.6335(4) 0.08642(13) 0.0232(4) Uani 1 1 d .
H10A H 0.460196 0.780734 0.076310 0.028 Uiso 1 1 calc R
H10B H 0.385304 0.572107 0.031601 0.028 Uiso 1 1 calc R
C12 C 0.5041(3) 0.2785(4) 0.14967(14) 0.0248(5) Uani 1 1 d .
H12 H 0.457830 0.202592 0.099044 0.030 Uiso 1 1 calc R
C16 C 0.2613(3) 0.2135(4) 0.52121(15) 0.0292(5) Uani 1 1 d .
H16 H 0.244459 0.294607 0.570808 0.035 Uiso 1 1 calc R
C6 C -0.0215(3) 0.6581(4) 0.25308(13) 0.0260(5) Uani 1 1 d .
H6 H -0.116132 0.665738 0.289540 0.031 Uiso 1 1 calc R
C1 C 0.6336(3) 0.1571(4) 0.27575(15) 0.0282(5) Uani 1 1 d .
C7 C -0.0006(3) 0.8167(4) 0.19038(14) 0.0255(5) Uani 1 1 d .
H7 H -0.080279 0.929258 0.184659 0.031 Uiso 1 1 calc R

loop_
_atom_site_aniso_label
_atom_site_aniso_U_11
_atom_site_aniso_U_22
_atom_site_aniso_U_33
_atom_site_aniso_U_23
_atom_site_aniso_U_13
_atom_site_aniso_U_12
O20 0.0223(7) 0.0279(8) 0.0250(7) 0.0042(6) -0.0002(6) 0.0041(6)
O13 0.0266(8) 0.0409(10) 0.0279(8) 0.0074(7) 0.0112(6) 0.0156(8)
O22 0.0262(8) 0.0552(12) 0.0362(9) 0.0159(8) 0.0089(7) 0.0170(8)
C4 0.0148(9) 0.0272(10) 0.0174(9) -0.0025(8) 0.0015(7) 0.0007(7)
C14 0.0156(9) 0.0285(11) 0.0202(9) 0.0014(8) 0.0008(7) 0.0034(8)
C9 0.0151(8) 0.0264(10) 0.0195(9) -0.0028(8) 0.0010(7) 0.0008(8)
C15 0.0190(9) 0.0306(11) 0.0231(9) -0.0001(8) 0.0021(7) -0.0010(8)
C19 0.0231(10) 0.0303(12) 0.0204(9) -0.0003(8) 0.0027(7) 0.0025(8)
C18 0.0221(10) 0.0304(11) 0.0289(11) 0.0023(9) 0.0038(8) -0.0014(8)
C17 0.0225(11) 0.0395(13) 0.0239(10) 0.0039(9) 0.0066(8) -0.0007(9)
C5 0.0165(9) 0.0329(11) 0.0193(9) 0.0007(8) 0.0027(7) 0.0018(8)
C11 0.0155(9) 0.0359(12) 0.0246(10) 0.0036(8) 0.0063(7) 0.0032(8)
C21 0.0276(11) 0.0281(11) 0.0296(10) -0.0007(9) -0.0052(8) 0.0055(9)
C3 0.0178(9) 0.0262(10) 0.0188(9) -0.0002(8) 0.0044(7) 0.0021(8)
C2 0.0153(9) 0.0276(10) 0.0216(9) 0.0011(8) 0.0037(7) 0.0036(7)
C8 0.0181(9) 0.0279(10) 0.0185(9) -0.0012(8) -0.0013(7) 0.0008(8)
C10 0.0182(9) 0.0297(10) 0.0220(9) 0.0041(9) 0.0052(7) 0.0016(8)
C12 0.0210(10) 0.0316(11) 0.0219(10) 0.0027(8) 0.0065(7) 0.0064(9)
C16 0.0260(11) 0.0392(13) 0.0225(10) -0.0035(9) 0.0056(8) 0.0018(10)
C6 0.0166(9) 0.0400(12) 0.0217(10) -0.0009(9) 0.0040(7) 0.0047(9)
C1 0.0221(10) 0.0340(11) 0.0289(11) 0.0068(9) 0.0100(8) 0.0071(9)
C7 0.0182(10) 0.0343(11) 0.0240(9) -0.0020(9) -0.0003(8) 0.0066(9)

loop_
_atom_type_symbol
_atom_type_description
_atom_type_scat_dispersion_real
_atom_type_scat_dispersion_imag
_atom_type_scat_source
C C 0.0181 0.0091 'International Tables Vol C Tables 4.2.6.8 and 6.1.1.4'
H H 0.0000 0.0000 'International Tables Vol C Tables 4.2.6.8 and 6.1.1.4'
O O 0.0492 0.0322 'International Tables Vol C Tables 4.2.6.8 and 6.1.1.4'

loop_
_exptl_crystal_face_index_h
_exptl_crystal_face_index_k
_exptl_crystal_face_index_l
_exptl_crystal_face_perp_dist
-5 0 1 0.0903
3 3 2 0.0917
-5 0 4 0.0767
-3 0 7 0.0586
2 3 -7 0.0896
0 4 -3 0.1042
-2 -4 -4 0.0869
-2 -1 -9 0.0942
-2 3 -3 0.1135
-4 0 -5 0.1032
-4 0 5 0.0775
-1 3 7 0.0821
0 0 -10 0.0646
2 0 1 0.0127
-2 -1 -2 0.0870
4 -3 -1 0.0491
-3 2 -7 0.0926
-3 -3 -6 0.0779
1 -4 2 0.0655
3 0 8 0.0325
3 0 8 0.0288
5 0 -4 0.0152
0 0 10 0.0406
-2 -4 2 0.0781

loop_
_geom_angle_atom_site_label_1
_geom_angle_atom_site_label_2
_geom_angle_atom_site_label_3
_geom_angle
C8 O20 C21 117.42(18)
C1 O13 C12 110.62(16)
C9 C4 C5 120.42(19)
C9 C4 C3 121.49(17)
C5 C4 C3 118.03(18)
C15 C14 C19 119.08(19)
C15 C14 C2 120.17(19)
C19 C14 C2 120.70(19)
C4 C9 C8 118.72(18)
C4 C9 C10 121.96(18)
C8 C9 C10 119.30(18)
C14 C15 C16 120.5(2)
C18 C19 C14 120.6(2)
C19 C18 C17 119.9(2)
C18 C17 C16 120.1(2)
C6 C5 C4 119.4(2)
C12 C11 C10 109.42(18)
C4 C3 C2 116.38(16)
C4 C3 C12 114.11(16)
C12 C3 C2 102.97(16)
C14 C2 C3 115.11(17)
C14 C2 C1 113.69(18)
C1 C2 C3 102.08(17)
O20 C8 C9 115.17(18)
O20 C8 C7 123.5(2)
C7 C8 C9 121.4(2)
C9 C10 C11 111.81(16)
O13 C12 C11 110.18(19)
O13 C12 C3 104.80(16)
C11 C12 C3 112.50(18)
C17 C16 C15 119.8(2)
C5 C6 C7 121.29(19)
O13 C1 C2 110.21(18)
O22 C1 O13 121.6(2)
O22 C1 C2 128.2(2)
C6 C7 C8 118.8(2)

loop_
_geom_bond_atom_site_label_1
_geom_bond_atom_site_label_2
_geom_bond_distance
O20 C21 1.430(3)
O20 C8 1.373(3)
O13 C12 1.452(3)
O13 C1 1.363(3)
O22 C1 1.191(3)
C4 C9 1.393(3)
C4 C5 1.410(3)
C4 C3 1.512(3)
C14 C15 1.388(3)
C14 C19 1.400(3)
C14 C2 1.512(3)
C9 C8 1.406(3)
C9 C10 1.514(3)
C15 C16 1.398(3)
C19 C18 1.388(3)
C18 C17 1.389(3)
C17 C16 1.389(4)
C5 C6 1.386(3)
C11 C10 1.525(3)
C11 C12 1.514(3)
C3 C2 1.544(3)
C3 C12 1.530(3)
C2 C1 1.528(3)
C8 C7 1.394(3)
C6 C7 1.392(4)

loop_
_exptl_oxdiff_crystal_face_indexfrac_h
_exptl_oxdiff_crystal_face_indexfrac_k
_exptl_oxdiff_crystal_face_indexfrac_l
_exptl_oxdiff_crystal_face_x
_exptl_oxdiff_crystal_face_y
_exptl_oxdiff_crystal_face_z
-4.9793 -0.2031 0.9202 0.2679 -0.9064 -0.3265
2.6273 3.2706 2.2966 -0.1440 0.2117 0.9667
-4.5492 -0.1451 4.2931 0.5585 -0.8132 -0.1635
-3.4820 -0.0263 7.3378 0.7926 -0.6083 0.0412
1.5733 2.6030 -7.0246 -0.9102 0.0245 0.4135
-0.2613 3.7965 -3.1310 -0.5886 -0.4033 0.7007
-1.5511 -3.5166 -3.6023 0.0082 0.0040 -1.0000
-2.4687 -0.7380 -8.5278 -0.6401 -0.4408 -0.6293
-1.9786 3.3985 -3.4807 -0.5306 -0.6902 0.4919
-4.3816 0.1826 -4.7468 -0.3040 -0.8595 -0.4109
-4.3656 0.4013 4.9304 0.5662 -0.8242 -0.0089
-1.0203 2.6162 7.3785 0.4982 -0.3837 0.7775
0.4204 -0.0074 -10.0802 -0.9391 0.0252 -0.3428
2.0001 0.0016 0.9992 0.0246 0.3785 0.1636
-2.0001 -1.0040 -2.0000 -0.0347 -0.2947 -0.4196
3.6547 -2.7149 -0.8204 0.0238 0.9193 -0.3929
-2.8146 1.8291 -6.8958 -0.6882 -0.7250 -0.0294
-2.5021 -2.5041 -5.9761 -0.2606 -0.2762 -0.9251
0.9397 -3.8076 2.4216 0.5016 0.5271 -0.6860
3.1619 0.4974 7.6515 0.5561 0.5869 0.5885
3.1793 0.2243 7.7040 0.5826 0.6147 0.5317
4.5206 0.0367 -4.4315 -0.5614 0.8168 0.1329
-0.1900 0.4744 10.0307 0.8887 -0.0240 0.4578
-1.8581 -3.6478 1.7917 0.5244 -0.0127 -0.8513
